data_4084775
loop_
_publ_author_name
'Hao, Jingjun'
'Vabre, Boris'
'Zargarian, Davit'

_publ_section_title
;
 POCOP-Ligated Nickel Siloxide Complexes: Syntheses, Characterization, and
 Reactivities
;
_journal_issue 22
_journal_name_full Organometallics
_journal_page_first 6568
_journal_paper_doi 10.1021/om500916d
_journal_volume 33
_journal_year 2014
_chemical_compound_source 'Synthesized by the authors. See text'
_chemical_formula_moiety 'C27 H42 Ni O3 P2'
_chemical_formula_sum 'C27 H42 Ni O3 P2'
_chemical_formula_weight 535.25
_chemical_name_systematic
;
 ?
;
_space_group_crystal_system orthorhombic
_space_group_IT_number 33
_space_group_name_Hall 'P 2c -2n'
_space_group_name_H-M_alt 'P n a 21'
_symmetry_space_group_name_Hall 'P 2c -2n'
_symmetry_space_group_name_H-M 'P n a 21'
_atom_sites_solution_hydrogens geom
_audit_creation_method SHELXL-2012
_cell_angle_alpha 90
_cell_angle_beta 90
_cell_angle_gamma 90
_cell_formula_units_Z 4
_cell_length_a 20.8783(9)
_cell_length_b 11.9099(5)
_cell_length_c 11.3431(5)
_cell_measurement_reflns_used 9032
_cell_measurement_temperature 250
_cell_measurement_theta_max 69.18
_cell_measurement_theta_min 4.27
_cell_volume 2820.6(2)
_computing_cell_refinement 'SAINT V7.68A(Bruker AXS, )'
_computing_data_collection 'APEX2  (Bruker AXS, 0)'
_computing_data_reduction 'SAINT V7.68A(Bruker AXS, )'
_computing_molecular_graphics 'SHELXTL  (Bruker AXS, 2003)'
_computing_publication_material 'UdMX (Maris, 2004)'
_computing_structure_refinement 'SHELXL-2012 (Sheldrick, 2008)'
_computing_structure_solution 'SHELXS97 (Sheldrick, 2008)'
_diffrn_ambient_temperature 250
_diffrn_detector_area_resol_mean 8.3
_diffrn_measured_fraction_theta_full 0.999
_diffrn_measured_fraction_theta_max 0.998
_diffrn_measurement_device_type 'Bruker Microstar'
_diffrn_measurement_method \w
_diffrn_radiation_type CuK\a
_diffrn_radiation_wavelength 1.54178
_diffrn_reflns_av_R_equivalents 0.058
_diffrn_reflns_av_unetI/netI 0.0284
_diffrn_reflns_Laue_measured_fraction_full 0.999
_diffrn_reflns_Laue_measured_fraction_max 0.998
_diffrn_reflns_limit_h_max 24
_diffrn_reflns_limit_h_min -25
_diffrn_reflns_limit_k_max 14
_diffrn_reflns_limit_k_min -14
_diffrn_reflns_limit_l_max 13
_diffrn_reflns_limit_l_min -13
_diffrn_reflns_number 75224
_diffrn_reflns_point_group_measured_fraction_full 0.989
_diffrn_reflns_point_group_measured_fraction_max 0.986
_diffrn_reflns_theta_full 67.679
_diffrn_reflns_theta_max 69.736
_diffrn_reflns_theta_min 4.235
_exptl_absorpt_coefficient_mu 2.253
_exptl_absorpt_correction_T_max 0.8165
_exptl_absorpt_correction_T_min 0.7076
_exptl_absorpt_correction_type multi-scan
_exptl_absorpt_process_details 'Sadabs (Sheldrick, 2008)'
_exptl_crystal_colour yellow
_exptl_crystal_density_diffrn 1.260
_exptl_crystal_description block
_exptl_crystal_F_000 1144
_exptl_crystal_size_max 0.21
_exptl_crystal_size_mid 0.19
_exptl_crystal_size_min 0.09
_refine_diff_density_max 1.761
_refine_diff_density_min -0.466
_refine_diff_density_rms 0.110
_refine_ls_abs_structure_details
;
 Flack x determined using 2413 quotients [(I+)-(I-)]/[(I+)+(I-)]
 (Parsons and Flack (2004), Acta Cryst. A60, s61).
;
_refine_ls_abs_structure_Flack 0.428(10)
_refine_ls_extinction_method none
_refine_ls_goodness_of_fit_ref 1.065
_refine_ls_hydrogen_treatment constr
_refine_ls_matrix_type full
_refine_ls_number_parameters 309
_refine_ls_number_reflns 5252
_refine_ls_number_restraints 1
_refine_ls_restrained_S_all 1.065
_refine_ls_R_factor_all 0.0734
_refine_ls_R_factor_gt 0.0732
_refine_ls_shift/su_max 0.000
_refine_ls_shift/su_mean 0.000
_refine_ls_structure_factor_coef Fsqd
_refine_ls_weighting_details
;
 w=1/[\s^2^(Fo^2^)+(0.1562P)^2^+1.0832P]
 where P=(Fo^2^+2Fc^2^)/3
;
_refine_ls_weighting_scheme calc
_refine_ls_wR_factor_gt 0.1920
_refine_ls_wR_factor_ref 0.1924
_reflns_Friedel_coverage 0.875
_reflns_Friedel_fraction_full 0.977
_reflns_Friedel_fraction_max 0.974
_reflns_number_gt 5207
_reflns_number_total 5252
_cod_data_source_file om500916d_si_002.cif
_cod_data_source_block BOR131
_cod_depositor_comments 'Adding full bibliography for 4084774--4084780.cif.'
_cod_original_sg_symbol_H-M Pna21
_cod_database_code 4084775
_shelx_space_group_comment
;
The symmetry employed for this shelxl refinement is uniquely defined
by the following loop, which should always be used as a source of
symmetry information in preference to the above space-group names.
They are only intended as comments.
;
_shelx_estimated_absorpt_t_min 0.649
_shelx_estimated_absorpt_t_max 0.823

loop_
_space_group_symop_operation_xyz
'x, y, z'
'-x, -y, z+1/2'
'x+1/2, -y+1/2, z'
'-x+1/2, y+1/2, z+1/2'

loop_
_atom_site_label
_atom_site_type_symbol
_atom_site_fract_x
_atom_site_fract_y
_atom_site_fract_z
_atom_site_U_iso_or_equiv
_atom_site_adp_type
_atom_site_occupancy
_atom_site_site_symmetry_order
_atom_site_calc_flag
_atom_site_refinement_flags_posn
_atom_site_refinement_flags_adp
Ni1 Ni 0.05212(4) 0.24427(7) 0.94029(12) 0.0386(3) Uani 1 1 d . .
P1 P -0.04238(6) 0.17175(11) 0.95415(14) 0.0402(3) Uani 1 1 d . .
P2 P 0.14277(7) 0.30789(12) 0.86828(14) 0.0445(4) Uani 1 1 d . .
C1 C 0.0261(3) 0.2624(5) 0.7815(6) 0.0441(12) Uani 1 1 d . .
C5 C -0.0561(4) 0.2459(6) 0.6280(8) 0.0553(18) Uani 1 1 d . .
H5 H -0.0977 0.2251 0.6055 0.066 Uiso 1 1 calc R U
C2 C 0.0656(3) 0.3064(5) 0.6938(6) 0.0468(13) Uani 1 1 d . .
C6 C -0.0356(3) 0.2317(5) 0.7429(6) 0.0428(12) Uani 1 1 d . .
C9 C 0.2095(4) 0.1944(5) 1.2705(7) 0.0535(15) Uani 1 1 d . .
H9 H 0.2439 0.1443 1.2796 0.064 Uiso 1 1 calc R U
C7 C 0.1111(3) 0.2427(5) 1.1739(6) 0.0467(14) Uani 1 1 d . .
C16 C 0.2097(3) 0.2088(6) 0.8532(6) 0.0549(14) Uani 1 1 d . .
H16 H 0.2245 0.1876 0.9331 0.066 Uiso 1 1 calc R U
C10 C 0.2087(3) 0.2917(6) 1.3374(6) 0.0532(14) Uani 1 1 d . .
C3 C 0.0476(3) 0.3215(6) 0.5796(7) 0.0542(16) Uani 1 1 d . .
H3 H 0.0763 0.3517 0.5242 0.065 Uiso 1 1 calc R U
C8 C 0.1619(3) 0.1680(5) 1.1913(5) 0.0479(13) Uani 1 1 d . .
C11 C 0.1589(3) 0.3648(6) 1.3212(6) 0.0523(14) Uani 1 1 d . .
H11 H 0.1583 0.4320 1.3647 0.063 Uiso 1 1 calc R U
C4 C -0.0138(4) 0.2916(6) 0.5466(5) 0.0556(16) Uani 1 1 d . .
H4 H -0.0271 0.3024 0.4682 0.067 Uiso 1 1 calc R U
C12 C 0.1088(3) 0.3435(5) 1.2427(6) 0.0530(14) Uani 1 1 d . .
C20 C 0.2149(4) 0.4408(9) 1.0231(9) 0.079(2) Uani 1 1 d . .
H20A H 0.2346 0.5134 1.0369 0.118 Uiso 1 1 calc R U
H20B H 0.2478 0.3836 1.0191 0.118 Uiso 1 1 calc R U
H20C H 0.1857 0.4237 1.0872 0.118 Uiso 1 1 calc R U
C17 C 0.1849(5) 0.1038(7) 0.7917(9) 0.074(2) Uani 1 1 d . .
H17A H 0.1668 0.1241 0.7159 0.111 Uiso 1 1 calc R U
H17B H 0.1521 0.0689 0.8400 0.111 Uiso 1 1 calc R U
H17C H 0.2199 0.0515 0.7801 0.111 Uiso 1 1 calc R U
C19 C 0.1782(4) 0.4436(6) 0.9079(7) 0.0591(16) Uani 1 1 d . .
H19 H 0.2083 0.4655 0.8445 0.071 Uiso 1 1 calc R U
C15 C 0.0544(4) 0.4237(9) 1.2297(10) 0.078(2) Uani 1 1 d . .
H15A H 0.0158 0.3904 1.2621 0.116 Uiso 1 1 calc R U
H15B H 0.0479 0.4402 1.1468 0.116 Uiso 1 1 calc R U
H15C H 0.0642 0.4926 1.2717 0.116 Uiso 1 1 calc R U
C18 C 0.2663(4) 0.2560(8) 0.7854(10) 0.076(2) Uani 1 1 d . .
H18A H 0.2984 0.1979 0.7755 0.114 Uiso 1 1 calc R U
H18B H 0.2845 0.3185 0.8287 0.114 Uiso 1 1 calc R U
H18C H 0.2520 0.2817 0.7086 0.114 Uiso 1 1 calc R U
C13 C 0.1634(5) 0.0568(7) 1.1289(8) 0.075(2) Uani 1 1 d . .
H13A H 0.2039 0.0197 1.1447 0.112 Uiso 1 1 calc R U
H13B H 0.1589 0.0687 1.0447 0.112 Uiso 1 1 calc R U
H13C H 0.1285 0.0103 1.1570 0.112 Uiso 1 1 calc R U
C14 C 0.2617(5) 0.3150(8) 1.4275(10) 0.080(2) Uani 1 1 d . .
H14A H 0.3003 0.3382 1.3867 0.120 Uiso 1 1 calc R U
H14B H 0.2703 0.2473 1.4723 0.120 Uiso 1 1 calc R U
H14C H 0.2481 0.3742 1.4806 0.120 Uiso 1 1 calc R U
C27 C -0.0022(4) -0.0337(6) 0.8804(9) 0.0700(19) Uani 1 1 d . .
H27A H 0.0032 -0.1128 0.8981 0.105 Uiso 1 1 calc R U
H27B H 0.0393 0.0029 0.8799 0.105 Uiso 1 1 calc R U
H27C H -0.0222 -0.0254 0.8037 0.105 Uiso 1 1 calc R U
C24 C -0.0923(5) 0.2042(8) 1.1778(8) 0.072(2) Uani 1 1 d . .
H24A H -0.0518 0.2360 1.2032 0.108 Uiso 1 1 calc R U
H24B H -0.0913 0.1233 1.1876 0.108 Uiso 1 1 calc R U
H24C H -0.1268 0.2354 1.2249 0.108 Uiso 1 1 calc R U
C23 C -0.1063(4) 0.3585(7) 1.0278(9) 0.072(2) Uani 1 1 d . .
H23A H -0.1380 0.3918 1.0796 0.109 Uiso 1 1 calc R U
H23B H -0.1180 0.3725 0.9464 0.109 Uiso 1 1 calc R U
H23C H -0.0647 0.3915 1.0438 0.109 Uiso 1 1 calc R U
C26 C -0.1127(4) -0.0297(6) 0.9738(9) 0.070(2) Uani 1 1 d . .
H26A H -0.1339 -0.0116 0.9001 0.104 Uiso 1 1 calc R U
H26B H -0.1368 0.0019 1.0389 0.104 Uiso 1 1 calc R U
H26C H -0.1103 -0.1106 0.9827 0.104 Uiso 1 1 calc R U
C22 C -0.1034(3) 0.2322(6) 1.0495(8) 0.0548(16) Uani 1 1 d . .
H22 H -0.1452 0.1999 1.0263 0.066 Uiso 1 1 calc R U
C25 C -0.0443(3) 0.0200(5) 0.9735(6) 0.0484(14) Uani 1 1 d . .
H25 H -0.0249 0.0032 1.0512 0.058 Uiso 1 1 calc R U
C21 C 0.1243(5) 0.5301(7) 0.9119(13) 0.096(4) Uani 1 1 d . .
H21A H 0.0990 0.5189 0.9826 0.145 Uiso 1 1 calc R U
H21B H 0.0972 0.5214 0.8430 0.145 Uiso 1 1 calc R U
H21C H 0.1425 0.6051 0.9127 0.145 Uiso 1 1 calc R U
O1 O -0.0770(2) 0.1867(4) 0.8248(4) 0.0509(10) Uani 1 1 d . .
O2 O 0.1277(2) 0.3364(5) 0.7279(4) 0.0592(12) Uani 1 1 d . .
O3 O 0.0628(3) 0.2191(6) 1.1013(5) 0.0621(12) Uani 1 1 d . .

loop_
_atom_site_aniso_label
_atom_site_aniso_U_11
_atom_site_aniso_U_22
_atom_site_aniso_U_33
_atom_site_aniso_U_23
_atom_site_aniso_U_13
_atom_site_aniso_U_12
Ni1 0.0346(5) 0.0449(5) 0.0363(6) 0.0038(4) -0.0004(4) -0.0002(3)
P1 0.0353(6) 0.0473(7) 0.0379(7) 0.0046(6) -0.0014(6) 0.0000(5)
P2 0.0365(7) 0.0522(7) 0.0447(8) 0.0043(6) 0.0044(6) -0.0016(5)
C1 0.045(3) 0.048(3) 0.039(3) 0.002(2) -0.003(3) 0.004(2)
C5 0.056(4) 0.068(4) 0.042(4) 0.004(3) -0.013(3) 0.012(3)
C2 0.043(3) 0.048(3) 0.049(4) 0.004(2) 0.005(3) 0.006(2)
C6 0.045(3) 0.047(3) 0.037(3) 0.004(2) -0.004(2) 0.002(2)
C9 0.057(3) 0.052(3) 0.051(4) 0.004(3) -0.004(3) 0.006(3)
C7 0.045(3) 0.063(3) 0.033(3) 0.008(2) -0.002(2) -0.008(2)
C16 0.048(3) 0.072(4) 0.045(3) 0.006(3) 0.004(3) 0.006(3)
C10 0.054(3) 0.066(4) 0.040(3) 0.000(3) -0.002(3) -0.010(3)
C3 0.057(4) 0.058(4) 0.047(4) 0.007(3) 0.008(3) 0.010(3)
C8 0.057(3) 0.048(3) 0.039(3) -0.004(2) 0.005(3) -0.007(2)
C11 0.062(4) 0.056(3) 0.039(3) -0.002(2) 0.007(3) -0.006(3)
C4 0.072(4) 0.064(4) 0.030(3) 0.008(2) -0.005(3) 0.017(3)
C12 0.056(3) 0.052(3) 0.051(3) 0.007(3) 0.007(3) -0.001(3)
C20 0.064(4) 0.096(6) 0.077(5) -0.017(5) 0.004(4) -0.030(4)
C17 0.074(5) 0.073(5) 0.077(5) -0.016(4) 0.006(4) 0.015(4)
C19 0.051(3) 0.060(3) 0.066(4) 0.003(3) 0.016(3) -0.013(3)
C15 0.056(4) 0.085(5) 0.091(7) 0.004(5) 0.009(4) 0.013(4)
C18 0.047(4) 0.108(7) 0.072(6) 0.002(4) 0.017(4) 0.008(4)
C13 0.104(6) 0.057(4) 0.062(4) -0.010(3) 0.001(5) -0.013(4)
C14 0.074(5) 0.092(6) 0.073(6) -0.004(5) -0.028(5) -0.009(4)
C27 0.078(4) 0.052(3) 0.081(5) -0.004(3) 0.013(4) 0.003(3)
C24 0.070(5) 0.083(5) 0.062(5) 0.002(4) 0.023(4) 0.005(4)
C23 0.071(5) 0.063(4) 0.082(5) 0.000(4) -0.001(4) 0.020(3)
C26 0.064(4) 0.055(3) 0.089(6) 0.005(4) -0.002(4) -0.015(3)
C22 0.041(3) 0.057(3) 0.066(4) -0.003(3) -0.002(3) 0.002(2)
C25 0.047(3) 0.048(3) 0.050(4) 0.006(2) -0.002(2) 0.000(2)
C21 0.084(5) 0.054(4) 0.151(11) -0.008(5) 0.029(6) -0.004(4)
O1 0.042(2) 0.060(2) 0.051(2) 0.0117(19) -0.0077(19) -0.0054(17)
O2 0.044(2) 0.086(3) 0.047(2) 0.021(2) 0.004(2) -0.008(2)
O3 0.053(3) 0.095(3) 0.039(3) 0.006(3) -0.001(2) -0.017(3)

loop_
_atom_type_symbol
_atom_type_description
_atom_type_scat_dispersion_real
_atom_type_scat_dispersion_imag
_atom_type_scat_source
C C 0.0181 0.0091 'International Tables Vol C Tables 4.2.6.8 and 6.1.1.4'
H H 0.0000 0.0000 'International Tables Vol C Tables 4.2.6.8 and 6.1.1.4'
O O 0.0492 0.0322 'International Tables Vol C Tables 4.2.6.8 and 6.1.1.4'
P P 0.2955 0.4335 'International Tables Vol C Tables 4.2.6.8 and 6.1.1.4'
Ni Ni -3.0029 0.5091 'International Tables Vol C Tables 4.2.6.8 and 6.1.1.4'

loop_
_geom_angle_atom_site_label_1
_geom_angle_atom_site_label_2
_geom_angle_atom_site_label_3
_geom_angle
_geom_angle_publ_flag
O3 NI1 C1 169.9(3) y
O3 NI1 P1 88.51(17) y
C1 NI1 P1 81.5(2) y
O3 NI1 P2 108.44(17) y
C1 NI1 P2 81.6(2) y
P1 NI1 P2 162.25(9) y
O1 P1 C22 100.4(3) y
O1 P1 C25 101.9(3) y
C22 P1 C25 107.8(3) y
O1 P1 NI1 107.02(17) y
C22 P1 NI1 121.6(2) y
C25 P1 NI1 115.2(2) y
O2 P2 C19 97.5(3) y
O2 P2 C16 100.7(3) y
C19 P2 C16 106.4(4) y
O2 P2 NI1 105.34(18) y
C19 P2 NI1 124.1(2) y
C16 P2 NI1 117.9(2) y
C2 C1 C6 114.7(6) y
C2 C1 NI1 123.5(5) y
C6 C1 NI1 121.9(5) y
C6 C5 C4 118.6(7) y
C6 C5 H5 120.7 ?
C4 C5 H5 120.7 ?
C3 C2 C1 124.3(6) y
C3 C2 O2 119.1(6) y
C1 C2 O2 116.6(6) y
O1 C6 C5 119.3(6) y
O1 C6 C1 117.8(6) y
C5 C6 C1 123.0(6) y
C8 C9 C10 122.7(6) y
C8 C9 H9 118.6 ?
C10 C9 H9 118.6 ?
O3 C7 C8 121.8(6) y
O3 C7 C12 119.2(6) y
C8 C7 C12 118.8(6) y
C18 C16 C17 109.7(7) y
C18 C16 P2 113.7(6) y
C17 C16 P2 108.2(5) y
C18 C16 H16 108.4 ?
C17 C16 H16 108.4 ?
P2 C16 H16 108.4 ?
C11 C10 C9 117.9(6) y
C11 C10 C14 121.6(7) y
C9 C10 C14 120.5(7) y
C2 C3 C4 118.8(7) y
C2 C3 H3 120.6 ?
C4 C3 H3 120.6 ?
C9 C8 C7 119.6(6) y
C9 C8 C13 119.6(7) y
C7 C8 C13 120.7(7) y
C10 C11 C12 122.6(6) y
C10 C11 H11 118.7 ?
C12 C11 H11 118.7 ?
C3 C4 C5 120.6(6) y
C3 C4 H4 119.7 ?
C5 C4 H4 119.7 ?
C11 C12 C7 118.3(6) y
C11 C12 C15 121.1(7) y
C7 C12 C15 120.5(7) y
C19 C20 H20A 109.5 ?
C19 C20 H20B 109.5 ?
H20A C20 H20B 109.5 ?
C19 C20 H20C 109.5 ?
H20A C20 H20C 109.5 ?
H20B C20 H20C 109.5 ?
C16 C17 H17A 109.5 ?
C16 C17 H17B 109.5 ?
H17A C17 H17B 109.5 ?
C16 C17 H17C 109.5 ?
H17A C17 H17C 109.5 ?
H17B C17 H17C 109.5 ?
C20 C19 C21 111.2(8) y
C20 C19 P2 113.3(5) y
C21 C19 P2 107.8(6) y
C20 C19 H19 108.1 ?
C21 C19 H19 108.1 ?
P2 C19 H19 108.1 ?
C12 C15 H15A 109.5 ?
C12 C15 H15B 109.5 ?
H15A C15 H15B 109.5 ?
C12 C15 H15C 109.5 ?
H15A C15 H15C 109.5 ?
H15B C15 H15C 109.5 ?
C16 C18 H18A 109.5 ?
C16 C18 H18B 109.5 ?
H18A C18 H18B 109.5 ?
C16 C18 H18C 109.5 ?
H18A C18 H18C 109.5 ?
H18B C18 H18C 109.5 ?
C8 C13 H13A 109.5 ?
C8 C13 H13B 109.5 ?
H13A C13 H13B 109.5 ?
C8 C13 H13C 109.5 ?
H13A C13 H13C 109.5 ?
H13B C13 H13C 109.5 ?
C10 C14 H14A 109.5 ?
C10 C14 H14B 109.5 ?
H14A C14 H14B 109.5 ?
C10 C14 H14C 109.5 ?
H14A C14 H14C 109.5 ?
H14B C14 H14C 109.5 ?
C25 C27 H27A 109.5 ?
C25 C27 H27B 109.5 ?
H27A C27 H27B 109.5 ?
C25 C27 H27C 109.5 ?
H27A C27 H27C 109.5 ?
H27B C27 H27C 109.5 ?
C22 C24 H24A 109.5 ?
C22 C24 H24B 109.5 ?
H24A C24 H24B 109.5 ?
C22 C24 H24C 109.5 ?
H24A C24 H24C 109.5 ?
H24B C24 H24C 109.5 ?
C22 C23 H23A 109.5 ?
C22 C23 H23B 109.5 ?
H23A C23 H23B 109.5 ?
C22 C23 H23C 109.5 ?
H23A C23 H23C 109.5 ?
H23B C23 H23C 109.5 ?
C25 C26 H26A 109.5 ?
C25 C26 H26B 109.5 ?
H26A C26 H26B 109.5 ?
C25 C26 H26C 109.5 ?
H26A C26 H26C 109.5 ?
H26B C26 H26C 109.5 ?
C24 C22 C23 112.3(8) y
C24 C22 P1 112.3(5) y
C23 C22 P1 108.8(6) y
C24 C22 H22 107.8 ?
C23 C22 H22 107.8 ?
P1 C22 H22 107.8 ?
C27 C25 C26 112.1(6) y
C27 C25 P1 108.8(5) y
C26 C25 P1 113.6(4) y
C27 C25 H25 107.4 ?
C26 C25 H25 107.4 ?
P1 C25 H25 107.4 ?
C19 C21 H21A 109.5 ?
C19 C21 H21B 109.5 ?
H21A C21 H21B 109.5 ?
C19 C21 H21C 109.5 ?
H21A C21 H21C 109.5 ?
H21B C21 H21C 109.5 ?
C6 O1 P1 111.6(4) y
C2 O2 P2 112.9(4) y
C7 O3 NI1 131.5(4) y

loop_
_geom_bond_atom_site_label_1
_geom_bond_atom_site_label_2
_geom_bond_distance
_geom_bond_publ_flag
Ni1 O3 1.864(6) y
Ni1 C1 1.894(7) y
Ni1 P1 2.1595(16) y
Ni1 P2 2.1963(17) y
P1 O1 1.646(5) y
P1 C22 1.819(8) y
P1 C25 1.821(6) y
P2 O2 1.658(5) y
P2 C19 1.833(7) y
P2 C16 1.837(7) y
C1 C2 1.395(9) y
C1 C6 1.408(9) y
C5 C6 1.382(10) y
C5 C4 1.389(12) y
C5 H5 0.9400 ?
C2 C3 1.361(11) y
C2 O2 1.399(8) y
C6 O1 1.377(8) y
C9 C8 1.375(10) y
C9 C10 1.386(10) y
C9 H9 0.9400 ?
C7 O3 1.331(9) y
C7 C8 1.398(10) y
C7 C12 1.433(10) y
C16 C18 1.517(11) y
C16 C17 1.522(12) y
C16 H16 0.9900 ?
C10 C11 1.369(10) y
C10 C14 1.532(10) y
C3 C4 1.381(11) y
C3 H3 0.9400 ?
C8 C13 1.501(9) y
C11 C12 1.396(10) y
C11 H11 0.9400 ?
C4 H4 0.9400 ?
C12 C15 1.491(10) y
C20 C19 1.515(12) y
C20 H20a 0.9700 ?
C20 H20b 0.9700 ?
C20 H20c 0.9700 ?
C17 H17a 0.9700 ?
C17 H17b 0.9700 ?
C17 H17c 0.9700 ?
C19 C21 1.527(12) y
C19 H19 0.9900 ?
C15 H15a 0.9700 ?
C15 H15b 0.9700 ?
C15 H15c 0.9700 ?
C18 H18a 0.9700 ?
C18 H18b 0.9700 ?
C18 H18c 0.9700 ?
C13 H13a 0.9700 ?
C13 H13b 0.9700 ?
C13 H13c 0.9700 ?
C14 H14a 0.9700 ?
C14 H14b 0.9700 ?
C14 H14c 0.9700 ?
C27 C25 1.515(10) y
C27 H27a 0.9700 ?
C27 H27b 0.9700 ?
C27 H27c 0.9700 ?
C24 C22 1.510(12) y
C24 H24a 0.9700 ?
C24 H24b 0.9700 ?
C24 H24c 0.9700 ?
C23 C22 1.526(11) y
C23 H23a 0.9700 ?
C23 H23b 0.9700 ?
C23 H23c 0.9700 ?
C26 C25 1.547(9) y
C26 H26a 0.9700 ?
C26 H26b 0.9700 ?
C26 H26c 0.9700 ?
C22 H22 0.9900 ?
C25 H25 0.9900 ?
C21 H21a 0.9700 ?
C21 H21b 0.9700 ?
C21 H21c 0.9700 ?

loop_
_geom_torsion_atom_site_label_1
_geom_torsion_atom_site_label_2
_geom_torsion_atom_site_label_3
_geom_torsion_atom_site_label_4
_geom_torsion
_geom_torsion_publ_flag
O3 NI1 C1 C2 174.0(14) y
P1 NI1 C1 C2 -177.1(5) y
P2 NI1 C1 C2 -2.7(5) y
O3 NI1 C1 C6 -6.1(19) y
P1 NI1 C1 C6 2.8(5) y
P2 NI1 C1 C6 177.2(5) y
C6 C1 C2 C3 1.0(9) y
NI1 C1 C2 C3 -179.1(5) y
C6 C1 C2 O2 -179.0(5) y
NI1 C1 C2 O2 0.9(8) y
C4 C5 C6 O1 179.8(6) y
C4 C5 C6 C1 0.6(10) y
C2 C1 C6 O1 179.5(5) y
NI1 C1 C6 O1 -0.5(8) y
C2 C1 C6 C5 -1.2(9) y
NI1 C1 C6 C5 178.8(5) y
O2 P2 C16 C18 57.0(7) y
C19 P2 C16 C18 -44.2(7) y
NI1 P2 C16 C18 170.9(6) y
O2 P2 C16 C17 -65.1(6) y
C19 P2 C16 C17 -166.3(6) y
NI1 P2 C16 C17 48.9(6) y
C8 C9 C10 C11 -1.4(11) y
C8 C9 C10 C14 177.8(7) y
C1 C2 C3 C4 -0.1(10) y
O2 C2 C3 C4 180.0(6) y
C10 C9 C8 C7 1.8(11) y
C10 C9 C8 C13 -175.3(7) y
O3 C7 C8 C9 -177.7(6) y
C12 C7 C8 C9 -2.3(9) y
O3 C7 C8 C13 -0.6(10) y
C12 C7 C8 C13 174.8(6) y
C9 C10 C11 C12 1.5(10) y
C14 C10 C11 C12 -177.6(7) y
C2 C3 C4 C5 -0.7(10) y
C6 C5 C4 C3 0.4(11) y
C10 C11 C12 C7 -2.1(10) y
C10 C11 C12 C15 178.4(7) y
O3 C7 C12 C11 177.9(6) y
C8 C7 C12 C11 2.4(9) y
O3 C7 C12 C15 -2.5(10) y
C8 C7 C12 C15 -178.1(7) y
O2 P2 C19 C20 -164.4(5) y
C16 P2 C19 C20 -60.8(6) y
NI1 P2 C19 C20 81.3(6) y
O2 P2 C19 C21 72.1(7) y
C16 P2 C19 C21 175.7(7) y
NI1 P2 C19 C21 -42.2(8) y
O1 P1 C22 C24 165.6(6) y
C25 P1 C22 C24 59.5(7) y
NI1 P1 C22 C24 -76.8(6) y
O1 P1 C22 C23 -69.5(6) y
C25 P1 C22 C23 -175.6(6) y
NI1 P1 C22 C23 48.1(7) y
O1 P1 C25 C27 65.3(6) y
C22 P1 C25 C27 170.4(5) y
NI1 P1 C25 C27 -50.2(6) y
O1 P1 C25 C26 -60.3(6) y
C22 P1 C25 C26 44.8(6) y
NI1 P1 C25 C26 -175.8(5) y
C5 C6 O1 P1 177.5(5) y
C1 C6 O1 P1 -3.2(7) y
C22 P1 O1 C6 132.7(5) y
C25 P1 O1 C6 -116.4(5) y
NI1 P1 O1 C6 4.8(5) y
C3 C2 O2 P2 -177.7(5) y
C1 C2 O2 P2 2.4(7) y
C19 P2 O2 C2 -132.4(5) y
C16 P2 O2 C2 119.2(5) y
NI1 P2 O2 C2 -3.9(5) y
C8 C7 O3 NI1 -88.3(8) y
C12 C7 O3 NI1 96.3(8) y
C1 NI1 O3 C7 -169.4(13) y
P1 NI1 O3 C7 -178.3(7) y
P2 NI1 O3 C7 7.1(8) y
